data_7127135
loop_
_publ_author_name
'Jaoul, Arnaud'
'Yang, Yan'
'Casaretto, Nicolas'
'Clavagu\'era, Carine'
'Maron, Laurent'
'Nocton, Gr\'egory'

_publ_section_title
;
 Atom economical coupling of benzophenone and N-heterocyclic aromatics
 with SmI<sub>2</sub>.
;
_journal_issue 79
_journal_name_full 'Chemical communications (Cambridge, England)'
_journal_page_first 11875
_journal_page_last 11878
_journal_paper_doi 10.1039/d0cc05164k
_journal_volume 56
_journal_year 2020
_chemical_formula_moiety 'C50 H68 I4 O8 Sm2, C4 H8 O'
_chemical_formula_sum 'C54 H76 I4 O9 Sm2'
_chemical_formula_weight 1677.44
_space_group_crystal_system orthorhombic
_space_group_IT_number 19
_space_group_name_Hall 'P 2ac 2ab'
_space_group_name_H-M_alt 'P 21 21 21'
_atom_sites_solution_hydrogens geom
_atom_sites_solution_primary dual
_audit_creation_date 2020-04-02
_audit_creation_method
;
Olex2 1.3
(compiled 2020.02.04 svn.rd84adfe8 for OlexSys, GUI svn.r6032)
;
_cell_angle_alpha 90
_cell_angle_beta 90
_cell_angle_gamma 90
_cell_formula_units_Z 4
_cell_length_a 16.1373(4)
_cell_length_b 17.5042(4)
_cell_length_c 21.1140(4)
_cell_measurement_reflns_used 6059
_cell_measurement_temperature 150.15
_cell_measurement_theta_max 27.485
_cell_measurement_theta_min 0.998
_cell_volume 5964.1(2)
_computing_molecular_graphics 'Olex2 1.3 (Dolomanov et al., 2009)'
_computing_publication_material 'Olex2 1.3 (Dolomanov et al., 2009)'
_computing_structure_refinement 'SHELXL 2018/3 (Sheldrick, 2015)'
_computing_structure_solution 'SHELXT 2014/5 (Sheldrick, 2014)'
_diffrn_ambient_temperature 150.15
_diffrn_measured_fraction_theta_full 0.952
_diffrn_measured_fraction_theta_max 0.951
_diffrn_measurement_device_type 'Kappa APEX II'
_diffrn_radiation_type MoK\a
_diffrn_radiation_wavelength 0.71069
_diffrn_reflns_av_R_equivalents 0.0265
_diffrn_reflns_av_unetI/netI 0.0314
_diffrn_reflns_Laue_measured_fraction_full 0.952
_diffrn_reflns_Laue_measured_fraction_max 0.951
_diffrn_reflns_limit_h_max 20
_diffrn_reflns_limit_h_min -20
_diffrn_reflns_limit_k_max 22
_diffrn_reflns_limit_k_min -13
_diffrn_reflns_limit_l_max 27
_diffrn_reflns_limit_l_min -27
_diffrn_reflns_number 21322
_diffrn_reflns_point_group_measured_fraction_full 0.886
_diffrn_reflns_point_group_measured_fraction_max 0.882
_diffrn_reflns_theta_full 25.240
_diffrn_reflns_theta_max 27.484
_diffrn_reflns_theta_min 2.327
_exptl_absorpt_coefficient_mu 4.070
_exptl_absorpt_correction_T_max 1.1196
_exptl_absorpt_correction_T_min 0.8754
_exptl_absorpt_correction_type multi-scan
_exptl_absorpt_process_details DENZO/SCALEPACK
_exptl_crystal_colour yellow
_exptl_crystal_colour_primary yellow
_exptl_crystal_density_diffrn 1.868
_exptl_crystal_description plate
_exptl_crystal_F_000 3232
_exptl_crystal_size_max 0.3
_exptl_crystal_size_mid 0.2
_exptl_crystal_size_min 0.05
_refine_diff_density_max 3.734
_refine_diff_density_min -2.599
_refine_diff_density_rms 0.160
_refine_ls_abs_structure_details
;
 Refined as an inversion twin.
;
_refine_ls_abs_structure_Flack 0.33(3)
_refine_ls_extinction_method none
_refine_ls_goodness_of_fit_ref 1.048
_refine_ls_hydrogen_treatment constr
_refine_ls_matrix_type full
_refine_ls_number_parameters 633
_refine_ls_number_reflns 12058
_refine_ls_number_restraints 254
_refine_ls_restrained_S_all 1.046
_refine_ls_R_factor_all 0.0573
_refine_ls_R_factor_gt 0.0538
_refine_ls_shift/su_max 0.000
_refine_ls_shift/su_mean 0.000
_refine_ls_structure_factor_coef Fsqd
_refine_ls_weighting_details 'w=1/[\s^2^(Fo^2^)+(0.0596P)^2^+48.3675P] where P=(Fo^2^+2Fc^2^)/3'
_refine_ls_weighting_scheme calc
_refine_ls_wR_factor_gt 0.1331
_refine_ls_wR_factor_ref 0.1374
_reflns_Friedel_coverage 0.698
_reflns_Friedel_fraction_full 0.805
_reflns_Friedel_fraction_max 0.800
_reflns_number_gt 11533
_reflns_number_total 12058
_reflns_threshold_expression 'I > 2\s(I)'
_cod_data_source_file d0cc05164k2.cif
_cod_data_source_block 1
_cod_depositor_comments 'Adding full bibliography for 7127135--7127141.cif.'
_cod_database_code 7127135
_shelx_shelxl_version_number 2018/3
_shelx_space_group_comment
;
The symmetry employed for this shelxl refinement is uniquely defined
by the following loop, which should always be used as a source of
symmetry information in preference to the above space-group names.
They are only intended as comments.
;
_shelx_estimated_absorpt_t_max 0.822
_shelx_estimated_absorpt_t_min 0.375
_olex2_refinement_description
;
1. Twinned data refinement
 Scales: 0.67(3)
 0.33(3)
2. Fixed Uiso
 At 1.2 times of:
  All C(H) groups, All C(H,H) groups, All C(H,H,H,H) groups
3. Restrained distances
 O3-C9 \\sim O3-C12
 with sigma of 0.02
 C9-C10 \\sim C10-C11B \\sim C11B-C12
 with sigma of 0.02
 C15-C16 \\sim C16-C17 \\sim C17-C18
 with sigma of 0.02
 O7-C19 \\sim O7-C22
 with sigma of 0.02
 C19-C20 \\sim C20-C21 \\sim C21-C22
 with sigma of 0.02
 C23-C24 \\sim C24-C25 \\sim C25-C26
 with sigma of 0.02
4. Uiso/Uaniso restraints and constraints
O3 \\sim C9 \\sim C10 \\sim C12 \\sim C11A \\sim C11B: within 2A with sigma of
0.004 and sigma for terminal atoms of 0.008 within 2A
O9 \\sim C51 \\sim C52 \\sim C53 \\sim C54: within 2A with sigma of 0.004 and
sigma for terminal atoms of 0.008 within 2A
O6 \\sim C15 \\sim C16 \\sim C17 \\sim C18: within 2A with sigma of 0.004 and
sigma for terminal atoms of 0.008 within 2A
O7 \\sim C19 \\sim C20 \\sim C21 \\sim C22: within 2A with sigma of 0.004 and
sigma for terminal atoms of 0.008 within 2A
O8 \\sim C23 \\sim C24 \\sim C25 \\sim C26: within 2A with sigma of 0.004 and
sigma for terminal atoms of 0.008 within 2A
C27 \\sim C28 \\sim C29 \\sim C30 \\sim C31 \\sim C32: within 2A with sigma of
0.004 and sigma for terminal atoms of 0.008 within 2A
C45 \\sim C46 \\sim C47 \\sim C48 \\sim C49 \\sim C50: within 2A with sigma of
0.002 and sigma for terminal atoms of 0.004 within 2A
5. Others
 Sof(H10C)=Sof(H10D)=Sof(H12C)=Sof(H12D)=Sof(C11B)=Sof(H11C)=Sof(H11D)=1-FVAR(1)
 Sof(H10A)=Sof(H10B)=Sof(H12A)=Sof(H12B)=Sof(C11A)=Sof(H11A)=Sof(H11B)=FVAR(1)
6.a Secondary CH2 refined with riding coordinates:
 C1(H1A,H1B), C2(H2A,H2B), C3(H3A,H3B), C4(H4A,H4B), C5(H5A,H5B), C6(H6A,H6B),
 C7(H7A,H7B), C8(H8A,H8B), C9(H9A,H9B), C10(H10C,H10D), C10(H10A,H10B),
 C12(H12C,H12D), C12(H12A,H12B), C15(H15A,H15B), C16(H16A,H16B), C17(H17A,H17B),
  C18(H18A,H18B), C19(H19A,H19B), C20(H20A,H20B), C21(H21A,H21B), C22(H22A,
 H22B), C23(H23A,H23B), C24(H24A,H24B), C25(H25A,H25B), C26(H26A,H26B),
 C11A(H11A,H11B), C11B(H11C,H11D), C51(H51A,H51B), C52(H52A,H52B), C53(H53A,
 H53B), C54(H54A,H54B)
6.b Aromatic/amide H refined with riding coordinates:
 C28(H28), C29(H29), C30(H30), C31(H31), C32(H32), C34(H34), C35(H35),
 C36(H36), C37(H37), C38(H38), C40(H40), C41(H41), C42(H42), C43(H43), C44(H44),
  C46(H46), C47(H47), C48(H48), C49(H49), C50(H50)
;
_olex2_submission_special_instructions 'No special instructions were received'

loop_
_space_group_symop_operation_xyz
'x, y, z'
'-x+1/2, -y, z+1/2'
'x+1/2, -y+1/2, -z'
'-x, y+1/2, -z+1/2'

loop_
_atom_site_label
_atom_site_type_symbol
_atom_site_fract_x
_atom_site_fract_y
_atom_site_fract_z
_atom_site_U_iso_or_equiv
_atom_site_adp_type
_atom_site_occupancy
_atom_site_site_symmetry_order
_atom_site_calc_flag
_atom_site_refinement_flags_posn
_atom_site_refinement_flags_adp
_atom_site_refinement_flags_occupancy
_atom_site_disorder_assembly
_atom_site_disorder_group
Sm1 Sm 0.39544(4) -0.09737(3) -0.12853(3) 0.03478(14) Uani 1 1 d . . . . .
Sm2 Sm 0.57906(4) 0.14389(4) 0.14699(3) 0.04274(17) Uani 1 1 d . . . . .
I1 I 0.25964(7) 0.01942(6) -0.16638(4) 0.0542(3) Uani 1 1 d . . . . .
I2 I 0.51197(6) -0.23771(5) -0.12932(5) 0.0507(2) Uani 1 1 d . . . . .
I4 I 0.75441(7) 0.07258(7) 0.14712(6) 0.0642(3) Uani 1 1 d . . . . .
O1 O 0.4733(6) -0.0490(6) -0.2197(4) 0.044(2) Uani 1 1 d . . . . .
O2 O 0.3238(7) -0.1725(6) -0.2122(5) 0.048(2) Uani 1 1 d . . . . .
O3 O 0.2977(7) -0.1695(7) -0.0653(6) 0.065(2) Uani 1 1 d D U . . .
O4 O 0.4533(9) -0.0356(6) -0.0578(5) 0.060(3) Uani 1 1 d . . . . .
O5 O 0.5297(7) 0.0824(7) 0.0714(4) 0.054(3) Uani 1 1 d . . . . .
O6 O 0.5402(11) 0.0604(9) 0.2317(6) 0.082(3) Uani 1 1 d . U . . .
O7 O 0.6413(11) 0.2143(8) 0.2386(7) 0.086(3) Uani 1 1 d D U . . .
O8 O 0.6230(8) 0.2537(8) 0.0881(7) 0.072(3) Uani 1 1 d . U . . .
C1 C 0.4902(13) 0.0281(9) -0.2339(8) 0.061(4) Uani 1 1 d . . . . .
H1A H 0.533962 0.048226 -0.205571 0.073 Uiso 1 1 calc R U . . .
H1B H 0.439671 0.059576 -0.228402 0.073 Uiso 1 1 calc R U . . .
C2 C 0.5193(15) 0.0300(10) -0.3036(9) 0.078(6) Uani 1 1 d . . . . .
H2A H 0.486745 0.067348 -0.328447 0.093 Uiso 1 1 calc R U . . .
H2B H 0.578774 0.043504 -0.306396 0.093 Uiso 1 1 calc R U . . .
C3 C 0.5048(12) -0.0484(10) -0.3265(7) 0.059(4) Uani 1 1 d . . . . .
H3A H 0.546938 -0.063131 -0.358337 0.070 Uiso 1 1 calc R U . . .
H3B H 0.449078 -0.053148 -0.345654 0.070 Uiso 1 1 calc R U . . .
C4 C 0.5118(11) -0.0964(9) -0.2689(7) 0.052(3) Uani 1 1 d . . . . .
H4A H 0.481748 -0.145290 -0.274172 0.062 Uiso 1 1 calc R U . . .
H4B H 0.570552 -0.107347 -0.258741 0.062 Uiso 1 1 calc R U . . .
C5 C 0.3039(13) -0.2530(10) -0.2118(8) 0.063(5) Uani 1 1 d . . . . .
H5A H 0.243778 -0.260977 -0.205493 0.075 Uiso 1 1 calc R U . . .
H5B H 0.334577 -0.279833 -0.177855 0.075 Uiso 1 1 calc R U . . .
C6 C 0.3301(19) -0.2801(15) -0.2748(10) 0.096(8) Uani 1 1 d . . . . .
H6A H 0.295548 -0.323760 -0.288635 0.115 Uiso 1 1 calc R U . . .
H6B H 0.388873 -0.296363 -0.274098 0.115 Uiso 1 1 calc R U . . .
C7 C 0.3184(15) -0.2126(13) -0.3184(9) 0.081(6) Uani 1 1 d . . . . .
H7A H 0.369368 -0.202515 -0.343127 0.097 Uiso 1 1 calc R U . . .
H7B H 0.271878 -0.221487 -0.348038 0.097 Uiso 1 1 calc R U . . .
C8 C 0.2999(11) -0.1479(12) -0.2751(7) 0.061(4) Uani 1 1 d . . . . .
H8A H 0.331644 -0.101956 -0.287655 0.073 Uiso 1 1 calc R U . . .
H8B H 0.240041 -0.135417 -0.276230 0.073 Uiso 1 1 calc R U . . .
C9 C 0.2074(11) -0.1589(12) -0.0647(9) 0.068(3) Uani 1 1 d D U . . .
H9A H 0.182226 -0.180932 -0.103377 0.082 Uiso 1 1 calc R U . . .
H9B H 0.193269 -0.103894 -0.062636 0.082 Uiso 1 1 calc R U . . .
C10 C 0.1766(12) -0.2005(12) -0.0058(9) 0.071(3) Uani 1 1 d D U . . .
H10C H 0.184613 -0.169455 0.032943 0.085 Uiso 0.43(4) 1 calc R U P A 2
H10D H 0.117473 -0.214870 -0.009603 0.085 Uiso 0.43(4) 1 calc R U P A 2
H10A H 0.149669 -0.164499 0.023978 0.085 Uiso 0.57(4) 1 calc R U P A 1
H10B H 0.136583 -0.241091 -0.017172 0.085 Uiso 0.57(4) 1 calc R U P A 1
C12 C 0.3165(12) -0.2361(12) -0.0256(9) 0.070(3) Uani 1 1 d D U . . .
H12C H 0.348212 -0.220521 0.012418 0.084 Uiso 0.43(4) 1 calc R U P A 2
H12D H 0.349563 -0.273927 -0.049572 0.084 Uiso 0.43(4) 1 calc R U P A 2
H12A H 0.313281 -0.284030 -0.050367 0.084 Uiso 0.57(4) 1 calc R U P A 1
H12B H 0.372294 -0.231860 -0.006448 0.084 Uiso 0.57(4) 1 calc R U P A 1
C13 C 0.5170(12) -0.0067(10) -0.0148(8) 0.059(4) Uani 1 1 d . . . . .
C14 C 0.4740(11) 0.0622(12) 0.0191(10) 0.069(5) Uani 1 1 d . . . . .
C15 C 0.4822(17) 0.0766(14) 0.2866(10) 0.089(3) Uani 1 1 d D U . . .
H15A H 0.498589 0.123430 0.309694 0.106 Uiso 1 1 calc R U . . .
H15B H 0.424111 0.081661 0.272133 0.106 Uiso 1 1 calc R U . . .
C16 C 0.4934(17) 0.0090(11) 0.3252(10) 0.093(3) Uani 1 1 d D U . . .
H16A H 0.544457 0.012589 0.351097 0.111 Uiso 1 1 calc R U . . .
H16B H 0.445348 0.000546 0.353468 0.111 Uiso 1 1 calc R U . . .
C17 C 0.5000(17) -0.0505(15) 0.2783(10) 0.093(3) Uani 1 1 d D U . . .
H17A H 0.445661 -0.061772 0.258673 0.111 Uiso 1 1 calc R U . . .
H17B H 0.523126 -0.098021 0.296638 0.111 Uiso 1 1 calc R U . . .
C18 C 0.5566(17) -0.0165(14) 0.2332(10) 0.090(3) Uani 1 1 d D U . . .
H18A H 0.614677 -0.025597 0.246313 0.108 Uiso 1 1 calc R U . . .
H18B H 0.548312 -0.039123 0.190672 0.108 Uiso 1 1 calc R U . . .
C19 C 0.6764(15) 0.1804(13) 0.2937(11) 0.090(3) Uani 1 1 d D U . . .
H19A H 0.684978 0.124881 0.287544 0.108 Uiso 1 1 calc R U . . .
H19B H 0.640362 0.188393 0.331022 0.108 Uiso 1 1 calc R U . . .
C20 C 0.7548(15) 0.2195(11) 0.3014(11) 0.095(4) Uani 1 1 d D U . . .
H20A H 0.772970 0.218282 0.346159 0.113 Uiso 1 1 calc R U . . .
H20B H 0.798196 0.195823 0.274710 0.113 Uiso 1 1 calc R U . . .
C21 C 0.7384(16) 0.2952(12) 0.2817(12) 0.096(4) Uani 1 1 d D U . . .
H21A H 0.785741 0.315711 0.257209 0.115 Uiso 1 1 calc R U . . .
H21B H 0.728719 0.328569 0.318774 0.115 Uiso 1 1 calc R U . . .
C22 C 0.6655(17) 0.2916(12) 0.2427(12) 0.094(4) Uani 1 1 d D U . . .
H22A H 0.620513 0.322448 0.261796 0.112 Uiso 1 1 calc R U . . .
H22B H 0.677572 0.312123 0.200031 0.112 Uiso 1 1 calc R U . . .
C23 C 0.7060(14) 0.2590(13) 0.0568(10) 0.080(3) Uani 1 1 d D U . . .
H23A H 0.729899 0.207784 0.049093 0.096 Uiso 1 1 calc R U . . .
H23B H 0.745240 0.289602 0.082413 0.096 Uiso 1 1 calc R U . . .
C24 C 0.6848(14) 0.2986(13) -0.0042(11) 0.087(3) Uani 1 1 d D U . . .
H24A H 0.732284 0.329012 -0.019849 0.104 Uiso 1 1 calc R U . . .
H24B H 0.668691 0.261159 -0.037165 0.104 Uiso 1 1 calc R U . . .
C25 C 0.6134(14) 0.3491(14) 0.0128(10) 0.090(3) Uani 1 1 d D U . . .
H25A H 0.632580 0.402671 0.016411 0.108 Uiso 1 1 calc R U . . .
H25B H 0.570773 0.346752 -0.020850 0.108 Uiso 1 1 calc R U . . .
C26 C 0.5766(14) 0.3239(13) 0.0745(10) 0.083(3) Uani 1 1 d D U . . .
H26A H 0.585175 0.362720 0.107961 0.100 Uiso 1 1 calc R U . . .
H26B H 0.516545 0.313497 0.070202 0.100 Uiso 1 1 calc R U . . .
C27 C 0.3876(13) 0.0299(11) 0.0502(9) 0.066(3) Uani 1 1 d . U . . .
C28 C 0.3838(12) 0.0149(10) 0.1131(8) 0.066(3) Uani 1 1 d . U . . .
H28 H 0.432910 0.021188 0.137409 0.079 Uiso 1 1 calc R U . . .
C29 C 0.3113(12) -0.0096(11) 0.1450(10) 0.071(3) Uani 1 1 d . U . . .
H29 H 0.311514 -0.020003 0.189176 0.085 Uiso 1 1 calc R U . . .
C30 C 0.2415(14) -0.0176(11) 0.1096(10) 0.074(3) Uani 1 1 d . U . . .
H30 H 0.190977 -0.034026 0.128286 0.089 Uiso 1 1 calc R U . . .
C31 C 0.2462(15) -0.0003(12) 0.0425(10) 0.075(3) Uani 1 1 d . U . . .
H31 H 0.197831 -0.007242 0.017555 0.090 Uiso 1 1 calc R U . . .
C32 C 0.3151(13) 0.0248(11) 0.0137(10) 0.071(3) Uani 1 1 d . U . . .
H32 H 0.314790 0.038747 -0.029800 0.085 Uiso 1 1 calc R U . . .
C33 C 0.4487(12) 0.1270(12) -0.0238(8) 0.070(5) Uani 1 1 d . . . . .
C34 C 0.4249(14) 0.1931(14) 0.0058(9) 0.083(6) Uani 1 1 d . . . . .
H34 H 0.422179 0.193381 0.050747 0.099 Uiso 1 1 calc R U . . .
C35 C 0.4051(13) 0.2576(14) -0.0253(15) 0.098(8) Uani 1 1 d . . . . .
H35 H 0.383293 0.300376 -0.003104 0.117 Uiso 1 1 calc R U . . .
C36 C 0.4172(12) 0.2609(10) -0.0918(13) 0.079(6) Uani 1 1 d . . . . .
H36 H 0.406137 0.306581 -0.114503 0.095 Uiso 1 1 calc R U . . .
C37 C 0.4447(10) 0.1980(9) -0.1222(10) 0.061(4) Uani 1 1 d . . . . .
H37 H 0.453745 0.200012 -0.166654 0.074 Uiso 1 1 calc R U . . .
C38 C 0.4605(11) 0.1279(9) -0.0888(7) 0.053(4) Uani 1 1 d . . . . .
H38 H 0.478570 0.083493 -0.110599 0.064 Uiso 1 1 calc R U . . .
C39 C 0.5396(12) -0.0686(9) 0.0374(10) 0.064(4) Uani 1 1 d . . . . .
C40 C 0.6141(14) -0.0725(10) 0.0679(11) 0.075(6) Uani 1 1 d . . . . .
H40 H 0.655222 -0.035011 0.059303 0.091 Uiso 1 1 calc R U . . .
C41 C 0.6310(18) -0.1299(12) 0.1110(12) 0.095(9) Uani 1 1 d . . . . .
H41 H 0.683975 -0.132173 0.130563 0.114 Uiso 1 1 calc R U . . .
C42 C 0.571(2) -0.1846(14) 0.1263(10) 0.101(9) Uani 1 1 d . . . . .
H42 H 0.581368 -0.222348 0.157608 0.122 Uiso 1 1 calc R U . . .
C43 C 0.4951(15) -0.1824(10) 0.0942(8) 0.070(5) Uani 1 1 d . . . . .
H43 H 0.454592 -0.220704 0.101775 0.084 Uiso 1 1 calc R U . . .
C44 C 0.4795(12) -0.1248(8) 0.0517(7) 0.056(4) Uani 1 1 d . . . . .
H44 H 0.427069 -0.122733 0.031290 0.067 Uiso 1 1 calc R U . . .
C45 C 0.5979(13) 0.0158(12) -0.0479(9) 0.070(2) Uani 1 1 d . U . . .
C46 C 0.6258(13) -0.0335(13) -0.0975(10) 0.073(2) Uani 1 1 d . U . . .
H46 H 0.598368 -0.080735 -0.104874 0.087 Uiso 1 1 calc R U . . .
C47 C 0.6900(13) -0.0137(12) -0.1335(10) 0.074(2) Uani 1 1 d . U . . .
H47 H 0.705753 -0.046833 -0.166988 0.089 Uiso 1 1 calc R U . . .
C48 C 0.7329(13) 0.0496(11) -0.1251(10) 0.073(2) Uani 1 1 d . U . . .
H48 H 0.780049 0.060942 -0.150352 0.088 Uiso 1 1 calc R U . . .
C49 C 0.7074(13) 0.0973(13) -0.0796(9) 0.072(2) Uani 1 1 d . U . . .
H49 H 0.737142 0.143737 -0.074455 0.086 Uiso 1 1 calc R U . . .
C50 C 0.6415(12) 0.0845(12) -0.0395(9) 0.070(2) Uani 1 1 d . U . . .
H50 H 0.626360 0.120369 -0.007779 0.084 Uiso 1 1 calc R U . . .
I3 I 0.42462(8) 0.23891(8) 0.18693(7) 0.0752(4) Uani 1 1 d . . . B 1
C11A C 0.253(2) -0.234(2) 0.0224(17) 0.070(3) Uani 0.57(4) 1 d . U P A 1
H11A H 0.271309 -0.201789 0.058483 0.084 Uiso 0.57(4) 1 calc R U P A 1
H11B H 0.241237 -0.285717 0.038225 0.084 Uiso 0.57(4) 1 calc R U P A 1
C11B C 0.2328(16) -0.270(2) -0.006(2) 0.070(3) Uani 0.43(4) 1 d D U P A 2
H11C H 0.213688 -0.308581 -0.037655 0.084 Uiso 0.43(4) 1 calc R U P A 2
H11D H 0.235760 -0.294409 0.035964 0.084 Uiso 0.43(4) 1 calc R U P A 2
O9 O 0.3502(13) 0.5591(11) 0.0088(9) 0.111(4) Uani 1 1 d . U . . .
C51 C 0.4149(19) 0.4945(16) 0.0019(14) 0.107(4) Uani 1 1 d . U . . .
H51A H 0.414699 0.459636 0.038814 0.129 Uiso 1 1 calc R U . . .
H51B H 0.406716 0.464671 -0.037477 0.129 Uiso 1 1 calc R U . . .
C52 C 0.4926(19) 0.5424(16) -0.0007(14) 0.106(4) Uani 1 1 d . U . . .
H52A H 0.537891 0.516333 0.022385 0.127 Uiso 1 1 calc R U . . .
H52B H 0.510097 0.549329 -0.045264 0.127 Uiso 1 1 calc R U . . .
C53 C 0.4756(19) 0.6186(15) 0.0289(14) 0.101(4) Uani 1 1 d . U . . .
H53A H 0.512147 0.627128 0.065954 0.122 Uiso 1 1 calc R U . . .
H53B H 0.484639 0.660345 -0.001989 0.122 Uiso 1 1 calc R U . . .
C54 C 0.3928(18) 0.6156(15) 0.0475(13) 0.100(4) Uani 1 1 d . U . . .
H54A H 0.366610 0.666330 0.041952 0.120 Uiso 1 1 calc R U . . .
H54B H 0.388924 0.601306 0.092782 0.120 Uiso 1 1 calc R U . . .

loop_
_atom_site_aniso_label
_atom_site_aniso_U_11
_atom_site_aniso_U_22
_atom_site_aniso_U_33
_atom_site_aniso_U_23
_atom_site_aniso_U_13
_atom_site_aniso_U_12
Sm1 0.0370(3) 0.0400(3) 0.0273(2) 0.0006(2) -0.0029(2) -0.0037(3)
Sm2 0.0389(3) 0.0564(4) 0.0329(3) -0.0063(3) -0.0009(3) -0.0106(3)
I1 0.0554(6) 0.0652(6) 0.0419(4) 0.0011(4) -0.0089(4) 0.0151(5)
I2 0.0526(5) 0.0434(4) 0.0560(5) 0.0052(4) -0.0018(4) 0.0042(4)
I4 0.0447(5) 0.0715(7) 0.0763(7) 0.0011(5) -0.0079(5) -0.0017(5)
O1 0.044(5) 0.058(6) 0.031(4) 0.005(4) 0.005(4) -0.004(4)
O2 0.061(6) 0.043(5) 0.039(5) -0.008(4) -0.004(4) -0.014(5)
O3 0.060(5) 0.078(6) 0.056(4) 0.015(4) 0.011(4) -0.016(5)
O4 0.102(10) 0.044(5) 0.035(5) -0.001(4) -0.019(5) -0.013(6)
O5 0.057(6) 0.079(7) 0.027(4) -0.008(4) -0.002(4) -0.023(6)
O6 0.094(7) 0.095(7) 0.057(5) 0.007(5) 0.019(5) -0.010(6)
O7 0.106(8) 0.075(6) 0.078(6) -0.004(5) -0.047(6) -0.020(6)
O8 0.058(5) 0.082(6) 0.077(6) 0.024(5) 0.004(5) -0.007(5)
C1 0.074(12) 0.048(8) 0.060(9) -0.001(7) 0.011(8) -0.013(8)
C2 0.110(16) 0.051(9) 0.072(11) 0.026(8) 0.048(12) 0.015(10)
C3 0.066(10) 0.080(11) 0.030(6) 0.004(7) 0.007(7) -0.005(9)
C4 0.056(9) 0.055(8) 0.044(7) 0.005(6) 0.005(6) 0.012(7)
C5 0.073(11) 0.054(9) 0.061(9) -0.015(7) 0.009(9) -0.023(8)
C6 0.13(2) 0.094(16) 0.067(13) -0.033(12) -0.010(14) -0.004(15)
C7 0.086(14) 0.108(16) 0.048(9) -0.029(10) 0.010(9) -0.029(12)
C8 0.053(9) 0.085(12) 0.044(8) -0.012(8) 0.000(7) -0.006(9)
C9 0.064(5) 0.079(6) 0.061(5) 0.015(5) 0.011(5) -0.011(5)
C10 0.067(6) 0.083(6) 0.062(5) 0.016(5) 0.015(5) -0.013(5)
C12 0.066(5) 0.083(6) 0.061(5) 0.018(5) 0.012(5) -0.014(5)
C13 0.072(11) 0.061(9) 0.045(8) 0.003(7) -0.003(8) 0.004(8)
C14 0.050(9) 0.088(13) 0.070(11) 0.027(10) -0.001(8) 0.013(9)
C15 0.098(8) 0.102(7) 0.065(6) 0.009(5) 0.018(6) -0.010(7)
C16 0.100(8) 0.107(7) 0.070(6) 0.013(6) 0.016(6) -0.008(7)
C17 0.101(8) 0.104(7) 0.073(6) 0.013(6) 0.017(6) -0.008(7)
C18 0.100(8) 0.100(7) 0.069(6) 0.009(6) 0.017(6) -0.007(7)
C19 0.109(8) 0.081(6) 0.080(6) -0.001(5) -0.044(6) -0.020(6)
C20 0.113(8) 0.086(7) 0.085(7) -0.003(6) -0.044(7) -0.020(6)
C21 0.114(8) 0.085(7) 0.087(7) -0.002(6) -0.043(7) -0.021(7)
C22 0.114(8) 0.082(7) 0.085(6) -0.003(6) -0.045(6) -0.019(6)
C23 0.068(6) 0.087(7) 0.084(7) 0.023(6) 0.006(5) -0.005(5)
C24 0.078(6) 0.092(7) 0.090(7) 0.024(6) 0.007(6) -0.007(6)
C25 0.076(6) 0.098(7) 0.096(7) 0.028(6) 0.006(6) -0.007(6)
C26 0.068(6) 0.091(7) 0.091(7) 0.023(6) 0.003(6) -0.007(5)
C27 0.067(6) 0.068(5) 0.065(5) -0.013(5) 0.001(5) 0.022(5)
C28 0.067(6) 0.069(6) 0.063(5) -0.011(5) 0.000(5) 0.013(5)
C29 0.069(6) 0.072(6) 0.070(6) -0.010(5) 0.003(5) 0.006(5)
C30 0.071(6) 0.072(6) 0.080(6) -0.013(5) -0.001(5) 0.008(5)
C31 0.074(6) 0.071(6) 0.081(6) -0.015(5) -0.008(5) 0.014(5)
C32 0.071(6) 0.069(6) 0.072(6) -0.017(5) -0.004(5) 0.022(5)
C33 0.070(11) 0.092(13) 0.046(8) 0.007(8) -0.004(8) 0.045(10)
C34 0.076(13) 0.116(17) 0.057(10) -0.015(10) -0.020(10) 0.043(13)
C35 0.055(12) 0.088(15) 0.15(2) -0.037(15) -0.017(15) 0.027(11)
C36 0.051(10) 0.047(9) 0.14(2) 0.015(10) 0.000(12) 0.008(8)
C37 0.054(9) 0.055(9) 0.075(11) 0.023(8) -0.004(8) 0.002(7)
C38 0.062(9) 0.054(9) 0.043(7) 0.000(6) -0.006(7) 0.000(7)
C39 0.060(10) 0.040(8) 0.090(13) 0.005(8) -0.013(9) 0.006(7)
C40 0.084(13) 0.036(8) 0.106(15) -0.003(9) -0.018(12) 0.008(8)
C41 0.12(2) 0.060(11) 0.102(17) -0.020(11) -0.065(16) 0.020(12)
C42 0.15(2) 0.088(15) 0.062(11) 0.009(11) -0.034(15) 0.040(16)
C43 0.111(16) 0.048(9) 0.051(9) 0.012(7) 0.004(10) 0.009(10)
C44 0.077(11) 0.043(7) 0.048(8) 0.010(6) -0.002(8) 0.000(7)
C45 0.063(5) 0.078(5) 0.070(5) -0.002(4) -0.009(4) 0.008(4)
C46 0.065(5) 0.080(5) 0.073(5) -0.004(4) -0.008(4) 0.008(4)
C47 0.067(5) 0.082(5) 0.073(5) -0.004(4) -0.007(4) 0.008(4)
C48 0.067(5) 0.082(5) 0.071(5) -0.003(4) -0.006(4) 0.008(4)
C49 0.066(5) 0.080(5) 0.070(5) -0.002(4) -0.005(4) 0.007(4)
C50 0.063(5) 0.078(5) 0.068(5) -0.002(4) -0.007(4) 0.007(4)
I3 0.0497(6) 0.0961(9) 0.0798(8) -0.0332(7) 0.0127(6) -0.0041(6)
C11A 0.067(6) 0.083(6) 0.061(6) 0.018(5) 0.015(5) -0.014(5)
C11B 0.067(6) 0.083(6) 0.061(6) 0.018(5) 0.014(5) -0.014(6)
O9 0.122(9) 0.105(8) 0.105(8) -0.003(6) 0.014(8) -0.009(7)
C51 0.119(9) 0.103(8) 0.101(8) -0.007(7) 0.016(8) -0.010(7)
C52 0.117(9) 0.102(8) 0.098(8) -0.007(7) 0.018(8) -0.010(8)
C53 0.114(9) 0.095(8) 0.095(8) -0.004(7) 0.016(8) -0.010(8)
C54 0.113(9) 0.092(8) 0.094(8) -0.005(6) 0.017(8) -0.009(7)

loop_
_atom_type_symbol
_atom_type_description
_atom_type_scat_dispersion_real
_atom_type_scat_dispersion_imag
_atom_type_scat_source
C C 0.0033 0.0016 'International Tables Vol C Tables 4.2.6.8 and 6.1.1.4'
H H 0.0000 0.0000 'International Tables Vol C Tables 4.2.6.8 and 6.1.1.4'
I I -0.4742 1.8119 'International Tables Vol C Tables 4.2.6.8 and 6.1.1.4'
O O 0.0106 0.0060 'International Tables Vol C Tables 4.2.6.8 and 6.1.1.4'
Sm Sm -0.1638 3.4418 'International Tables Vol C Tables 4.2.6.8 and 6.1.1.4'

loop_
_geom_angle_atom_site_label_1
_geom_angle_atom_site_label_2
_geom_angle_atom_site_label_3
_geom_angle
_geom_angle_site_symmetry_1
_geom_angle_site_symmetry_3
_geom_angle_publ_flag
I2 Sm1 I1 162.07(3) . . ?
O1 Sm1 I1 86.1(2) . . ?
O1 Sm1 I2 87.6(2) . . ?
O1 Sm1 O2 82.1(3) . . ?
O2 Sm1 I1 80.6(3) . . ?
O2 Sm1 I2 81.9(3) . . ?
O3 Sm1 I1 91.5(3) . . ?
O3 Sm1 I2 89.1(3) . . ?
O3 Sm1 O1 161.4(4) . . ?
O3 Sm1 O2 79.3(4) . . ?
O4 Sm1 I1 99.2(4) . . ?
O4 Sm1 I2 98.3(4) . . ?
O4 Sm1 O1 98.9(4) . . ?
O4 Sm1 O2 179.0(4) . . ?
O4 Sm1 O3 99.7(5) . . ?
I4 Sm2 I3 161.44(4) . . ?
O5 Sm2 I4 98.2(3) . . ?
O5 Sm2 O6 99.0(5) . . ?
O5 Sm2 O7 178.2(5) . . ?
O5 Sm2 O8 97.5(5) . . ?
O5 Sm2 I3 100.2(3) . . ?
O6 Sm2 I4 89.6(4) . . ?
O6 Sm2 O7 80.1(5) . . ?
O6 Sm2 O8 162.7(5) . . ?
O6 Sm2 I3 85.1(4) . . ?
O7 Sm2 I4 80.3(4) . . ?
O7 Sm2 I3 81.3(4) . . ?
O8 Sm2 I4 93.1(3) . . ?
O8 Sm2 O7 83.5(5) . . ?
O8 Sm2 I3 87.1(3) . . ?
C1 O1 Sm1 126.7(9) . . ?
C1 O1 C4 108.0(11) . . ?
C4 O1 Sm1 125.3(8) . . ?
C5 O2 Sm1 127.9(10) . . ?
C5 O2 C8 103.7(12) . . ?
C8 O2 Sm1 128.2(9) . . ?
C9 O3 Sm1 125.8(9) . . ?
C12 O3 Sm1 126.5(10) . . ?
C12 O3 C9 107.5(13) . . ?
C13 O4 Sm1 161.4(12) . . ?
C14 O5 Sm2 159.3(12) . . ?
C15 O6 Sm2 128.2(13) . . ?
C18 O6 Sm2 124.4(12) . . ?
C18 O6 C15 106.6(16) . . ?
C19 O7 Sm2 125.8(11) . . ?
C22 O7 Sm2 129.2(12) . . ?
C22 O7 C19 103.8(15) . . ?
C23 O8 Sm2 122.9(11) . . ?
C26 O8 Sm2 128.4(11) . . ?
C26 O8 C23 108.6(14) . . ?
O1 C1 H1A 110.5 . . ?
O1 C1 H1B 110.5 . . ?
O1 C1 C2 106.3(13) . . ?
H1A C1 H1B 108.7 . . ?
C2 C1 H1A 110.5 . . ?
C2 C1 H1B 110.5 . . ?
C1 C2 H2A 110.9 . . ?
C1 C2 H2B 110.9 . . ?
H2A C2 H2B 108.9 . . ?
C3 C2 C1 104.2(12) . . ?
C3 C2 H2A 110.9 . . ?
C3 C2 H2B 110.9 . . ?
C2 C3 H3A 110.9 . . ?
C2 C3 H3B 110.9 . . ?
C2 C3 C4 104.3(13) . . ?
H3A C3 H3B 108.9 . . ?
C4 C3 H3A 110.9 . . ?
C4 C3 H3B 110.9 . . ?
O1 C4 C3 103.2(12) . . ?
O1 C4 H4A 111.1 . . ?
O1 C4 H4B 111.1 . . ?
C3 C4 H4A 111.1 . . ?
C3 C4 H4B 111.1 . . ?
H4A C4 H4B 109.1 . . ?
O2 C5 H5A 110.9 . . ?
O2 C5 H5B 110.9 . . ?
O2 C5 C6 104.2(16) . . ?
H5A C5 H5B 108.9 . . ?
C6 C5 H5A 110.9 . . ?
C6 C5 H5B 110.9 . . ?
C5 C6 H6A 110.7 . . ?
C5 C6 H6B 110.7 . . ?
C5 C6 C7 105.1(19) . . ?
H6A C6 H6B 108.8 . . ?
C7 C6 H6A 110.7 . . ?
C7 C6 H6B 110.7 . . ?
C6 C7 H7A 110.9 . . ?
C6 C7 H7B 110.9 . . ?
H7A C7 H7B 108.9 . . ?
C8 C7 C6 104.3(16) . . ?
C8 C7 H7A 110.9 . . ?
C8 C7 H7B 110.9 . . ?
O2 C8 C7 106.5(16) . . ?
O2 C8 H8A 110.4 . . ?
O2 C8 H8B 110.4 . . ?
C7 C8 H8A 110.4 . . ?
C7 C8 H8B 110.4 . . ?
H8A C8 H8B 108.6 . . ?
O3 C9 H9A 110.6 . . ?
O3 C9 H9B 110.6 . . ?
O3 C9 C10 105.6(14) . . ?
H9A C9 H9B 108.7 . . ?
C10 C9 H9A 110.6 . . ?
C10 C9 H9B 110.6 . . ?
C9 C10 H10C 111.7 . . ?
C9 C10 H10D 111.7 . . ?
C9 C10 H10A 110.9 . . ?
C9 C10 H10B 110.9 . . ?
H10C C10 H10D 109.4 . . ?
H10A C10 H10B 109.0 . . ?
C11A C10 C9 104.1(17) . . ?
C11A C10 H10A 110.9 . . ?
C11A C10 H10B 110.9 . . ?
C11B C10 C9 100.5(19) . . ?
C11B C10 H10C 111.7 . . ?
C11B C10 H10D 111.7 . . ?
O3 C12 H12C 110.5 . . ?
O3 C12 H12D 110.5 . . ?
O3 C12 H12A 111.1 . . ?
O3 C12 H12B 111.1 . . ?
O3 C12 C11B 106.3(18) . . ?
H12C C12 H12D 108.7 . . ?
H12A C12 H12B 109.1 . . ?
C11A C12 O3 103(2) . . ?
C11A C12 H12A 111.1 . . ?
C11A C12 H12B 111.1 . . ?
C11B C12 H12C 110.5 . . ?
C11B C12 H12D 110.5 . . ?
O4 C13 C14 103.9(14) . . ?
O4 C13 C39 110.9(14) . . ?
O4 C13 C45 113.8(14) . . ?
C14 C13 C39 108.1(14) . . ?
C45 C13 C14 112.9(16) . . ?
C45 C13 C39 107.2(16) . . ?
O5 C14 C13 105.0(13) . . ?
O5 C14 C27 107.5(14) . . ?
O5 C14 C33 115.9(18) . . ?
C13 C14 C27 107.1(16) . . ?
C33 C14 C13 115.2(16) . . ?
C33 C14 C27 105.7(15) . . ?
O6 C15 H15A 111.5 . . ?
O6 C15 H15B 111.5 . . ?
H15A C15 H15B 109.3 . . ?
C16 C15 O6 101.6(18) . . ?
C16 C15 H15A 111.5 . . ?
C16 C15 H15B 111.5 . . ?
C15 C16 H16A 111.3 . . ?
C15 C16 H16B 111.3 . . ?
H16A C16 H16B 109.2 . . ?
C17 C16 C15 102.3(19) . . ?
C17 C16 H16A 111.3 . . ?
C17 C16 H16B 111.3 . . ?
C16 C17 H17A 111.4 . . ?
C16 C17 H17B 111.4 . . ?
C16 C17 C18 102(2) . . ?
H17A C17 H17B 109.3 . . ?
C18 C17 H17A 111.4 . . ?
C18 C17 H17B 111.4 . . ?
O6 C18 C17 107(2) . . ?
O6 C18 H18A 110.3 . . ?
O6 C18 H18B 110.3 . . ?
C17 C18 H18A 110.3 . . ?
C17 C18 H18B 110.3 . . ?
H18A C18 H18B 108.5 . . ?
O7 C19 H19A 110.9 . . ?
O7 C19 H19B 110.9 . . ?
O7 C19 C20 104.1(17) . . ?
H19A C19 H19B 109.0 . . ?
C20 C19 H19A 110.9 . . ?
C20 C19 H19B 110.9 . . ?
C19 C20 H20A 110.9 . . ?
C19 C20 H20B 110.9 . . ?
H20A C20 H20B 108.9 . . ?
C21 C20 C19 104.3(19) . . ?
C21 C20 H20A 110.9 . . ?
C21 C20 H20B 110.9 . . ?
C20 C21 H21A 110.5 . . ?
C20 C21 H21B 110.5 . . ?
C20 C21 C22 106.3(18) . . ?
H21A C21 H21B 108.7 . . ?
C22 C21 H21A 110.5 . . ?
C22 C21 H21B 110.5 . . ?
O7 C22 C21 107.7(17) . . ?
O7 C22 H22A 110.2 . . ?
O7 C22 H22B 110.2 . . ?
C21 C22 H22A 110.2 . . ?
C21 C22 H22B 110.2 . . ?
H22A C22 H22B 108.5 . . ?
O8 C23 H23A 111.4 . . ?
O8 C23 H23B 111.4 . . ?
O8 C23 C24 101.7(16) . . ?
H23A C23 H23B 109.3 . . ?
C24 C23 H23A 111.4 . . ?
C24 C23 H23B 111.4 . . ?
C23 C24 H24A 111.0 . . ?
C23 C24 H24B 111.0 . . ?
H24A C24 H24B 109.0 . . ?
C25 C24 C23 104.0(18) . . ?
C25 C24 H24A 111.0 . . ?
C25 C24 H24B 111.0 . . ?
C24 C25 H25A 109.7 . . ?
C24 C25 H25B 109.7 . . ?
H25A C25 H25B 108.2 . . ?
C26 C25 C24 109.9(18) . . ?
C26 C25 H25A 109.7 . . ?
C26 C25 H25B 109.7 . . ?
O8 C26 C25 102.4(17) . . ?
O8 C26 H26A 111.3 . . ?
O8 C26 H26B 111.3 . . ?
C25 C26 H26A 111.3 . . ?
C25 C26 H26B 111.3 . . ?
H26A C26 H26B 109.2 . . ?
C28 C27 C14 119.9(18) . . ?
C28 C27 C32 119(2) . . ?
C32 C27 C14 120.6(17) . . ?
C27 C28 H28 117.9 . . ?
C27 C28 C29 124(2) . . ?
C29 C28 H28 117.9 . . ?
C28 C29 H29 121.5 . . ?
C30 C29 C28 117.0(19) . . ?
C30 C29 H29 121.5 . . ?
C29 C30 H30 120.9 . . ?
C29 C30 C31 118(2) . . ?
C31 C30 H30 120.9 . . ?
C30 C31 H31 118.1 . . ?
C32 C31 C30 124(2) . . ?
C32 C31 H31 118.1 . . ?
C27 C32 H32 121.2 . . ?
C31 C32 C27 118(2) . . ?
C31 C32 H32 121.2 . . ?
C34 C33 C14 115.9(17) . . ?
C34 C33 C38 118.7(18) . . ?
C38 C33 C14 124.5(17) . . ?
C33 C34 H34 118.2 . . ?
C35 C34 C33 124(2) . . ?
C35 C34 H34 118.2 . . ?
C34 C35 H35 120.5 . . ?
C34 C35 C36 119(2) . . ?
C36 C35 H35 120.5 . . ?
C35 C36 H36 120.5 . . ?
C37 C36 C35 119.0(19) . . ?
C37 C36 H36 120.5 . . ?
C36 C37 H37 119.4 . . ?
C36 C37 C38 121.3(19) . . ?
C38 C37 H37 119.4 . . ?
C33 C38 C37 118.2(16) . . ?
C33 C38 H38 120.9 . . ?
C37 C38 H38 120.9 . . ?
C40 C39 C13 124.3(17) . . ?
C40 C39 C44 118.0(17) . . ?
C44 C39 C13 117.7(16) . . ?
C39 C40 H40 119.3 . . ?
C39 C40 C41 121(2) . . ?
C41 C40 H40 119.3 . . ?
C40 C41 H41 119.6 . . ?
C40 C41 C42 121(2) . . ?
C42 C41 H41 119.6 . . ?
C41 C42 H42 120.8 . . ?
C43 C42 C41 118.4(18) . . ?
C43 C42 H42 120.8 . . ?
C42 C43 H43 120.1 . . ?
C44 C43 C42 120(2) . . ?
C44 C43 H43 120.1 . . ?
C39 C44 H44 119.2 . . ?
C43 C44 C39 121.6(19) . . ?
C43 C44 H44 119.2 . . ?
C46 C45 C13 116.6(18) . . ?
C50 C45 C13 126.1(18) . . ?
C50 C45 C46 117(2) . . ?
C45 C46 H46 119.8 . . ?
C47 C46 C45 120(2) . . ?
C47 C46 H46 119.8 . . ?
C46 C47 H47 118.2 . . ?
C48 C47 C46 124(2) . . ?
C48 C47 H47 118.2 . . ?
C47 C48 H48 121.3 . . ?
C47 C48 C49 117(2) . . ?
C49 C48 H48 121.3 . . ?
C48 C49 H49 117.4 . . ?
C48 C49 C50 125(2) . . ?
C50 C49 H49 117.4 . . ?
C45 C50 H50 121.7 . . ?
C49 C50 C45 117(2) . . ?
C49 C50 H50 121.7 . . ?
C10 C11A H11A 109.9 . . ?
C10 C11A H11B 109.9 . . ?
C12 C11A C10 109(2) . . ?
C12 C11A H11A 109.9 . . ?
C12 C11A H11B 109.9 . . ?
H11A C11A H11B 108.3 . . ?
C10 C11B C12 102(2) . . ?
C10 C11B H11C 111.3 . . ?
C10 C11B H11D 111.3 . . ?
C12 C11B H11C 111.3 . . ?
C12 C11B H11D 111.3 . . ?
H11C C11B H11D 109.2 . . ?
C54 O9 C51 103(2) . . ?
O9 C51 H51A 112.0 . . ?
O9 C51 H51B 112.0 . . ?
H51A C51 H51B 109.6 . . ?
C52 C51 O9 99(2) . . ?
C52 C51 H51A 112.0 . . ?
C52 C51 H51B 112.0 . . ?
C51 C52 H52A 109.8 . . ?
C51 C52 H52B 109.8 . . ?
H52A C52 H52B 108.3 . . ?
C53 C52 C51 109(2) . . ?
C53 C52 H52A 109.8 . . ?
C53 C52 H52B 109.8 . . ?
C52 C53 H53A 110.8 . . ?
C52 C53 H53B 110.8 . . ?
H53A C53 H53B 108.8 . . ?
C54 C53 C52 105(2) . . ?
C54 C53 H53A 110.8 . . ?
C54 C53 H53B 110.8 . . ?
O9 C54 H54A 110.0 . . ?
O9 C54 H54B 110.0 . . ?
C53 C54 O9 109(2) . . ?
C53 C54 H54A 110.0 . . ?
C53 C54 H54B 110.0 . . ?
H54A C54 H54B 108.3 . . ?

loop_
_geom_bond_atom_site_label_1
_geom_bond_atom_site_label_2
_geom_bond_distance
_geom_bond_site_symmetry_2
_geom_bond_publ_flag
Sm1 I1 3.1017(11) . ?
Sm1 I2 3.0937(11) . ?
Sm1 O1 2.449(9) . ?
Sm1 O2 2.487(9) . ?
Sm1 O3 2.421(11) . ?
Sm1 O4 2.066(10) . ?
Sm2 I4 3.0927(14) . ?
Sm2 O5 2.083(9) . ?
Sm2 O6 2.394(14) . ?
Sm2 O7 2.503(12) . ?
Sm2 O8 2.398(12) . ?
Sm2 I3 3.1127(14) . ?
O1 C1 1.409(18) . ?
O1 C4 1.469(17) . ?
O2 C5 1.445(18) . ?
O2 C8 1.447(19) . ?
O3 C9 1.469(18) . ?
O3 C12 1.469(18) . ?
O4 C13 1.46(2) . ?
O5 C14 1.47(2) . ?
O6 C15 1.52(3) . ?
O6 C18 1.37(3) . ?
O7 C19 1.42(2) . ?
O7 C22 1.41(2) . ?
O8 C23 1.50(2) . ?
O8 C26 1.47(3) . ?
C1 H1A 0.9900 . ?
C1 H1B 0.9900 . ?
C1 C2 1.55(2) . ?
C2 H2A 0.9900 . ?
C2 H2B 0.9900 . ?
C2 C3 1.47(3) . ?
C3 H3A 0.9900 . ?
C3 H3B 0.9900 . ?
C3 C4 1.48(2) . ?
C4 H4A 0.9900 . ?
C4 H4B 0.9900 . ?
C5 H5A 0.9900 . ?
C5 H5B 0.9900 . ?
C5 C6 1.47(3) . ?
C6 H6A 0.9900 . ?
C6 H6B 0.9900 . ?
C6 C7 1.51(3) . ?
C7 H7A 0.9900 . ?
C7 H7B 0.9900 . ?
C7 C8 1.49(3) . ?
C8 H8A 0.9900 . ?
C8 H8B 0.9900 . ?
C9 H9A 0.9900 . ?
C9 H9B 0.9900 . ?
C9 C10 1.53(2) . ?
C10 H10C 0.9900 . ?
C10 H10D 0.9900 . ?
C10 H10A 0.9900 . ?
C10 H10B 0.9900 . ?
C10 C11A 1.48(4) . ?
C10 C11B 1.52(3) . ?
C12 H12C 0.9900 . ?
C12 H12D 0.9900 . ?
C12 H12A 0.9900 . ?
C12 H12B 0.9900 . ?
C12 C11A 1.44(4) . ?
C12 C11B 1.53(3) . ?
C13 C14 1.56(3) . ?
C13 C39 1.59(2) . ?
C13 C45 1.53(3) . ?
C14 C27 1.64(3) . ?
C14 C33 1.51(2) . ?
C15 H15A 0.9900 . ?
C15 H15B 0.9900 . ?
C15 C16 1.45(2) . ?
C16 H16A 0.9900 . ?
C16 H16B 0.9900 . ?
C16 C17 1.44(2) . ?
C17 H17A 0.9900 . ?
C17 H17B 0.9900 . ?
C17 C18 1.45(2) . ?
C18 H18A 0.9900 . ?
C18 H18B 0.9900 . ?
C19 H19A 0.9900 . ?
C19 H19B 0.9900 . ?
C19 C20 1.45(2) . ?
C20 H20A 0.9900 . ?
C20 H20B 0.9900 . ?
C20 C21 1.41(2) . ?
C21 H21A 0.9900 . ?
C21 H21B 0.9900 . ?
C21 C22 1.44(2) . ?
C22 H22A 0.9900 . ?
C22 H22B 0.9900 . ?
C23 H23A 0.9900 . ?
C23 H23B 0.9900 . ?
C23 C24 1.50(2) . ?
C24 H24A 0.9900 . ?
C24 H24B 0.9900 . ?
C24 C25 1.50(2) . ?
C25 H25A 0.9900 . ?
C25 H25B 0.9900 . ?
C25 C26 1.50(2) . ?
C26 H26A 0.9900 . ?
C26 H26B 0.9900 . ?
C27 C28 1.36(3) . ?
C27 C32 1.40(3) . ?
C28 H28 0.9500 . ?
C28 C29 1.42(3) . ?
C29 H29 0.9500 . ?
C29 C30 1.36(3) . ?
C30 H30 0.9500 . ?
C30 C31 1.45(3) . ?
C31 H31 0.9500 . ?
C31 C32 1.34(3) . ?
C32 H32 0.9500 . ?
C33 C34 1.37(3) . ?
C33 C38 1.38(2) . ?
C34 H34 0.9500 . ?
C34 C35 1.35(3) . ?
C35 H35 0.9500 . ?
C35 C36 1.42(4) . ?
C36 H36 0.9500 . ?
C36 C37 1.35(3) . ?
C37 H37 0.9500 . ?
C37 C38 1.44(2) . ?
C38 H38 0.9500 . ?
C39 C40 1.37(3) . ?
C39 C44 1.41(2) . ?
C40 H40 0.9500 . ?
C40 C41 1.38(3) . ?
C41 H41 0.9500 . ?
C41 C42 1.40(4) . ?
C42 H42 0.9500 . ?
C42 C43 1.40(3) . ?
C43 H43 0.9500 . ?
C43 C44 1.37(2) . ?
C44 H44 0.9500 . ?
C45 C46 1.43(3) . ?
C45 C50 1.41(3) . ?
C46 H46 0.9500 . ?
C46 C47 1.33(3) . ?
C47 H47 0.9500 . ?
C47 C48 1.32(3) . ?
C48 H48 0.9500 . ?
C48 C49 1.34(3) . ?
C49 H49 0.9500 . ?
C49 C50 1.38(3) . ?
C50 H50 0.9500 . ?
C11A H11A 0.9900 . ?
C11A H11B 0.9900 . ?
C11B H11C 0.9900 . ?
C11B H11D 0.9900 . ?
O9 C51 1.55(3) . ?
O9 C54 1.46(3) . ?
C51 H51A 0.9900 . ?
C51 H51B 0.9900 . ?
C51 C52 1.51(4) . ?
C52 H52A 0.9900 . ?
C52 H52B 0.9900 . ?
C52 C53 1.50(4) . ?
C53 H53A 0.9900 . ?
C53 H53B 0.9900 . ?
C53 C54 1.39(4) . ?
C54 H54A 0.9900 . ?
C54 H54B 0.9900 . ?

loop_
_geom_torsion_atom_site_label_1
_geom_torsion_atom_site_label_2
_geom_torsion_atom_site_label_3
_geom_torsion_atom_site_label_4
_geom_torsion
_geom_torsion_site_symmetry_1
_geom_torsion_site_symmetry_2
_geom_torsion_site_symmetry_3
_geom_torsion_site_symmetry_4
_geom_torsion_publ_flag
Sm1 O1 C1 C2 -165.0(12) . . . . ?
Sm1 O1 C4 C3 147.4(10) . . . . ?
Sm1 O2 C5 C6 -133.6(16) . . . . ?
Sm1 O2 C8 C7 139.3(13) . . . . ?
Sm1 O3 C9 C10 -164.7(12) . . . . ?
Sm1 O3 C12 C11A 153(2) . . . . ?
Sm1 O3 C12 C11B -169(2) . . . . ?
Sm1 O4 C13 C14 172(2) . . . . ?
Sm1 O4 C13 C39 -72(3) . . . . ?
Sm1 O4 C13 C45 49(4) . . . . ?
Sm2 O5 C14 C13 171(2) . . . . ?
Sm2 O5 C14 C27 -75(3) . . . . ?
Sm2 O5 C14 C33 43(4) . . . . ?
Sm2 O6 C15 C16 -172.4(15) . . . . ?
Sm2 O6 C18 C17 -160.0(16) . . . . ?
Sm2 O7 C19 C20 132.2(17) . . . . ?
Sm2 O7 C22 C21 -144.3(18) . . . . ?
Sm2 O8 C23 C24 140.8(15) . . . . ?
Sm2 O8 C26 C25 -151.4(15) . . . . ?
O1 C1 C2 C3 8(2) . . . . ?
O2 C5 C6 C7 -31(2) . . . . ?
O3 C9 C10 C11A -1(3) . . . . ?
O3 C9 C10 C11B -38(3) . . . . ?
O3 C12 C11A C10 32(3) . . . . ?
O3 C12 C11B C10 -30(4) . . . . ?
O4 C13 C14 O5 168.7(12) . . . . ?
O4 C13 C14 C27 54.6(16) . . . . ?
O4 C13 C14 C33 -63(2) . . . . ?
O4 C13 C39 C40 153.9(18) . . . . ?
O4 C13 C39 C44 -24(2) . . . . ?
O4 C13 C45 C46 -40(2) . . . . ?
O4 C13 C45 C50 131.4(19) . . . . ?
O5 C14 C27 C28 -10(2) . . . . ?
O5 C14 C27 C32 163.2(15) . . . . ?
O5 C14 C33 C34 -46(3) . . . . ?
O5 C14 C33 C38 124(2) . . . . ?
O6 C15 C16 C17 -39(3) . . . . ?
O7 C19 C20 C21 35(3) . . . . ?
O8 C23 C24 C25 32(2) . . . . ?
C1 O1 C4 C3 -33.3(17) . . . . ?
C1 C2 C3 C4 -28(2) . . . . ?
C2 C3 C4 O1 37.6(18) . . . . ?
C4 O1 C1 C2 16(2) . . . . ?
C5 O2 C8 C7 -35.2(18) . . . . ?
C5 C6 C7 C8 9(3) . . . . ?
C6 C7 C8 O2 16(2) . . . . ?
C8 O2 C5 C6 41(2) . . . . ?
C9 O3 C12 C11A -32(2) . . . . ?
C9 O3 C12 C11B 6(3) . . . . ?
C9 C10 C11A C12 -19(3) . . . . ?
C9 C10 C11B C12 41(3) . . . . ?
C12 O3 C9 C10 21(2) . . . . ?
C13 C14 C27 C28 102.0(19) . . . . ?
C13 C14 C27 C32 -84.4(19) . . . . ?
C13 C14 C33 C34 -168.7(19) . . . . ?
C13 C14 C33 C38 1(3) . . . . ?
C13 C39 C40 C41 -177(2) . . . . ?
C13 C39 C44 C43 177.2(16) . . . . ?
C13 C45 C46 C47 172.2(18) . . . . ?
C13 C45 C50 C49 -172.3(18) . . . . ?
C14 C13 C39 C40 -93(2) . . . . ?
C14 C13 C39 C44 89(2) . . . . ?
C14 C13 C45 C46 -158.4(16) . . . . ?
C14 C13 C45 C50 13(3) . . . . ?
C14 C27 C28 C29 176.9(17) . . . . ?
C14 C27 C32 C31 -178.4(17) . . . . ?
C14 C33 C34 C35 176(2) . . . . ?
C14 C33 C38 C37 -170.8(18) . . . . ?
C15 O6 C18 C17 10(3) . . . . ?
C15 C16 C17 C18 46(3) . . . . ?
C16 C17 C18 O6 -35(3) . . . . ?
C18 O6 C15 C16 18(3) . . . . ?
C19 O7 C22 C21 24(3) . . . . ?
C19 C20 C21 C22 -21(3) . . . . ?
C20 C21 C22 O7 -2(3) . . . . ?
C22 O7 C19 C20 -36(3) . . . . ?
C23 O8 C26 C25 27(2) . . . . ?
C23 C24 C25 C26 -17(3) . . . . ?
C24 C25 C26 O8 -6(3) . . . . ?
C26 O8 C23 C24 -38(2) . . . . ?
C27 C14 C33 C34 73(2) . . . . ?
C27 C14 C33 C38 -117(2) . . . . ?
C27 C28 C29 C30 -1(3) . . . . ?
C28 C27 C32 C31 -5(3) . . . . ?
C28 C29 C30 C31 0(3) . . . . ?
C29 C30 C31 C32 -2(3) . . . . ?
C30 C31 C32 C27 4(3) . . . . ?
C32 C27 C28 C29 3(3) . . . . ?
C33 C14 C27 C28 -134.7(18) . . . . ?
C33 C14 C27 C32 39(2) . . . . ?
C33 C34 C35 C36 -7(4) . . . . ?
C34 C33 C38 C37 -2(3) . . . . ?
C34 C35 C36 C37 3(3) . . . . ?
C35 C36 C37 C38 1(3) . . . . ?
C36 C37 C38 C33 -2(3) . . . . ?
C38 C33 C34 C35 6(4) . . . . ?
C39 C13 C14 O5 50.8(18) . . . . ?
C39 C13 C14 C27 -63.2(18) . . . . ?
C39 C13 C14 C33 179.6(17) . . . . ?
C39 C13 C45 C46 82.8(19) . . . . ?
C39 C13 C45 C50 -106(2) . . . . ?
C39 C40 C41 C42 -2(4) . . . . ?
C40 C39 C44 C43 -1(3) . . . . ?
C40 C41 C42 C43 4(4) . . . . ?
C41 C42 C43 C44 -4(3) . . . . ?
C42 C43 C44 C39 2(3) . . . . ?
C44 C39 C40 C41 0(3) . . . . ?
C45 C13 C14 O5 -67.5(17) . . . . ?
C45 C13 C14 C27 178.4(14) . . . . ?
C45 C13 C14 C33 61(2) . . . . ?
C45 C13 C39 C40 29(2) . . . . ?
C45 C13 C39 C44 -148.6(17) . . . . ?
C45 C46 C47 C48 2(3) . . . . ?
C46 C45 C50 C49 -1(3) . . . . ?
C46 C47 C48 C49 -3(3) . . . . ?
C47 C48 C49 C50 2(3) . . . . ?
C48 C49 C50 C45 0(3) . . . . ?
C50 C45 C46 C47 0(3) . . . . ?
O9 C51 C52 C53 22(3) . . . . ?
C51 O9 C54 C53 39(3) . . . . ?
C51 C52 C53 C54 0(4) . . . . ?
C52 C53 C54 O9 -24(3) . . . . ?
C54 O9 C51 C52 -35(2) . . . . ?

loop_
_twin_individual_id
_twin_individual_mass_fraction_refined
1 0.67(3)
2 0.33(3)
